data_7050676
loop_
_publ_author_name
'Elsegood, Mark R. J.'
'Holmes, Kathryn E.'
'Kelly, Paul F.'
'Parr, Jonathan'
'Stonehouse, Julia M.'

_publ_section_title
;
 The preparation and structure of novel sulfimide systems; X-ray
 crystal structures of 1,4-(PhS{NH})2C6H4 (and dihydrate),
 1,2-(PhS{NH})(PhS)C6H4&#x00B7;H2O and of [Ph2SNH] and its hydrate
;
_journal_issue 2
_journal_name_full 'New Journal of Chemistry'
_journal_page_first 202
_journal_paper_doi 10.1039/b103502a
_journal_volume 26
_journal_year 2002
_chemical_formula_sum 'C12 H11 N S'
_chemical_formula_weight 201.28
_chemical_name_systematic
;
?
;
_space_group_IT_number 14
_symmetry_cell_setting monoclinic
_symmetry_space_group_name_Hall '-P 2ybc'
_symmetry_space_group_name_H-M 'P 1 21/c 1'
_atom_sites_solution_hydrogens 'geom except NH coords freely refined'
_atom_sites_solution_primary direct
_atom_sites_solution_secondary difmap
_audit_creation_method SHELXL-97
_cell_angle_alpha 90.00
_cell_angle_beta 90.970(2)
_cell_angle_gamma 90.00
_cell_formula_units_Z 8
_cell_length_a 5.6702(4)
_cell_length_b 8.9745(6)
_cell_length_c 40.530(3)
_cell_measurement_reflns_used 8920
_cell_measurement_temperature 150(2)
_cell_measurement_theta_max 28.71
_cell_measurement_theta_min 2.32
_cell_volume 2062.2(3)
_computing_cell_refinement 'Bruker SAINT'
_computing_data_collection 'Bruker SMART'
_computing_data_reduction 'Bruker SAINT'
_computing_molecular_graphics 'Bruker SHELXTL'
_computing_publication_material 'Bruker SHELXTL and local programs'
_computing_structure_refinement 'Bruker SHELXTL'
_computing_structure_solution 'Bruker SHELXTL'
_diffrn_ambient_temperature 150(2)
_diffrn_measured_fraction_theta_full 0.999
_diffrn_measured_fraction_theta_max 0.912
_diffrn_measurement_device_type 'Bruker SMART 1000 CCD diffractometer'
_diffrn_measurement_method '\w rotation with narrow frames'
_diffrn_radiation_monochromator graphite
_diffrn_radiation_source 'sealed tube'
_diffrn_radiation_type MoK\a
_diffrn_radiation_wavelength 0.71073
_diffrn_reflns_av_R_equivalents 0.0257
_diffrn_reflns_av_sigmaI/netI 0.0262
_diffrn_reflns_limit_h_max 7
_diffrn_reflns_limit_h_min -7
_diffrn_reflns_limit_k_max 11
_diffrn_reflns_limit_k_min -12
_diffrn_reflns_limit_l_max 51
_diffrn_reflns_limit_l_min -52
_diffrn_reflns_number 16687
_diffrn_reflns_theta_full 26.00
_diffrn_reflns_theta_max 28.71
_diffrn_reflns_theta_min 2.01
_diffrn_standards_decay_% 0
_diffrn_standards_number 0
_exptl_absorpt_coefficient_mu 0.270
_exptl_absorpt_correction_T_max 0.984
_exptl_absorpt_correction_T_min 0.821
_exptl_absorpt_correction_type multi-scan
_exptl_crystal_colour colourless
_exptl_crystal_density_diffrn 1.297
_exptl_crystal_density_method 'not measured'
_exptl_crystal_description needle
_exptl_crystal_F_000 848
_exptl_crystal_size_max 0.76
_exptl_crystal_size_mid 0.09
_exptl_crystal_size_min 0.06
_refine_diff_density_max 0.415
_refine_diff_density_min -0.340
_refine_diff_density_rms 0.052
_refine_ls_extinction_method none
_refine_ls_goodness_of_fit_ref 1.167
_refine_ls_hydrogen_treatment mixed
_refine_ls_matrix_type full
_refine_ls_number_parameters 259
_refine_ls_number_reflns 4872
_refine_ls_number_restraints 0
_refine_ls_restrained_S_all 1.167
_refine_ls_R_factor_all 0.0581
_refine_ls_R_factor_gt 0.0479
_refine_ls_shift/su_max 0.000
_refine_ls_shift/su_mean 0.000
_refine_ls_structure_factor_coef Fsqd
_refine_ls_weighting_details 'calc w=1/[\s^2^(Fo^2^)+(0.0192P)^2^+1.8910P] where P=(Fo^2^+2Fc^2^)/3'
_refine_ls_weighting_scheme calc
_refine_ls_wR_factor_gt 0.0940
_refine_ls_wR_factor_ref 0.0973
_reflns_number_gt 4159
_reflns_number_total 4872
_reflns_threshold_expression I>2\s(I)
_cod_data_source_file b103502a.txt
_cod_data_source_block 3b
_cod_original_cell_volume 2062.2(2)
_cod_original_sg_symbol_H-M P2(1)/c
_cod_database_code 7050676

loop_
_symmetry_equiv_pos_as_xyz
'x, y, z'
'-x, y+1/2, -z+1/2'
'-x, -y, -z'
'x, -y-1/2, z-1/2'

loop_
_atom_site_label
_atom_site_type_symbol
_atom_site_fract_x
_atom_site_fract_y
_atom_site_fract_z
_atom_site_U_iso_or_equiv
_atom_site_adp_type
_atom_site_occupancy
_atom_site_symmetry_multiplicity
_atom_site_calc_flag
_atom_site_refinement_flags
_atom_site_disorder_assembly
_atom_site_disorder_group
N1 N 0.4157(4) 0.4947(2) 0.16010(5) 0.0321(4) Uani 1 1 d . . .
H1A H 0.272(5) 0.502(3) 0.1580(7) 0.048 Uiso 1 1 d . . .
S1 S 0.49362(9) 0.35550(6) 0.181224(12) 0.02646(12) Uani 1 1 d . . .
C1 C 0.3444(3) 0.3457(2) 0.22028(5) 0.0263(4) Uani 1 1 d . . .
C2 C 0.1452(4) 0.4296(3) 0.22591(6) 0.0342(5) Uani 1 1 d . . .
H2 H 0.0868 0.4965 0.2096 0.041 Uiso 1 1 calc R . .
C3 C 0.0309(4) 0.4148(3) 0.25589(6) 0.0411(6) Uani 1 1 d . . .
H3 H -0.1061 0.4723 0.2601 0.049 Uiso 1 1 calc R . .
C4 C 0.1159(5) 0.3169(3) 0.27955(6) 0.0411(6) Uani 1 1 d . . .
H4 H 0.0354 0.3061 0.2998 0.049 Uiso 1 1 calc R . .
C5 C 0.3172(5) 0.2345(3) 0.27395(5) 0.0395(6) Uani 1 1 d . . .
H5 H 0.3757 0.1678 0.2904 0.047 Uiso 1 1 calc R . .
C6 C 0.4336(4) 0.2493(2) 0.24433(5) 0.0326(5) Uani 1 1 d . . .
H6 H 0.5733 0.1940 0.2405 0.039 Uiso 1 1 calc R . .
C7 C 0.3693(3) 0.1832(2) 0.16557(4) 0.0238(4) Uani 1 1 d . . .
C8 C 0.4912(4) 0.0519(2) 0.17111(5) 0.0314(5) Uani 1 1 d . . .
H8 H 0.6398 0.0533 0.1823 0.038 Uiso 1 1 calc R . .
C9 C 0.3949(5) -0.0823(3) 0.16024(5) 0.0374(5) Uani 1 1 d . . .
H9 H 0.4772 -0.1730 0.1641 0.045 Uiso 1 1 calc R . .
C10 C 0.1795(4) -0.0834(3) 0.14379(5) 0.0343(5) Uani 1 1 d . . .
H10 H 0.1126 -0.1751 0.1366 0.041 Uiso 1 1 calc R . .
C11 C 0.0612(4) 0.0487(3) 0.13785(5) 0.0342(5) Uani 1 1 d . . .
H11 H -0.0858 0.0472 0.1263 0.041 Uiso 1 1 calc R . .
C12 C 0.1543(4) 0.1840(2) 0.14860(5) 0.0296(4) Uani 1 1 d . . .
H12 H 0.0728 0.2748 0.1444 0.035 Uiso 1 1 calc R . .
N2 N 0.8929(3) 0.5709(2) 0.12903(4) 0.0311(4) Uani 1 1 d . . .
H2A H 0.747(5) 0.557(3) 0.1341(6) 0.047 Uiso 1 1 d . . .
S2 S 0.92893(9) 0.54884(6) 0.091096(13) 0.02644(12) Uani 1 1 d . . .
C13 C 0.6967(3) 0.6389(2) 0.06693(5) 0.0245(4) Uani 1 1 d . . .
C14 C 0.6987(4) 0.6321(2) 0.03266(5) 0.0340(5) Uani 1 1 d . . .
H14 H 0.8202 0.5794 0.0218 0.041 Uiso 1 1 calc R . .
C15 C 0.5220(4) 0.7028(3) 0.01449(5) 0.0364(5) Uani 1 1 d . . .
H15 H 0.5210 0.6978 -0.0089 0.044 Uiso 1 1 calc R . .
C16 C 0.3463(4) 0.7811(2) 0.03057(5) 0.0312(5) Uani 1 1 d . . .
H16 H 0.2252 0.8294 0.0181 0.037 Uiso 1 1 calc R . .
C17 C 0.3476(4) 0.7890(2) 0.06461(5) 0.0285(4) Uani 1 1 d . . .
H17 H 0.2279 0.8432 0.0755 0.034 Uiso 1 1 calc R . .
C18 C 0.5240(4) 0.7177(2) 0.08303(5) 0.0259(4) Uani 1 1 d . . .
H18 H 0.5253 0.7232 0.1064 0.031 Uiso 1 1 calc R . .
C19 C 0.8597(3) 0.3622(2) 0.07704(5) 0.0237(4) Uani 1 1 d . . .
C20 C 0.6561(3) 0.2897(2) 0.08662(5) 0.0264(4) Uani 1 1 d . . .
H20 H 0.5457 0.3384 0.1003 0.032 Uiso 1 1 calc R . .
C21 C 0.6158(4) 0.1444(2) 0.07586(5) 0.0299(4) Uani 1 1 d . . .
H21 H 0.4773 0.0932 0.0823 0.036 Uiso 1 1 calc R . .
C22 C 0.7777(4) 0.0742(2) 0.05572(5) 0.0321(5) Uani 1 1 d . . .
H22 H 0.7486 -0.0246 0.0483 0.039 Uiso 1 1 calc R . .
C23 C 0.9809(4) 0.1474(2) 0.04648(5) 0.0325(5) Uani 1 1 d . . .
H23 H 1.0914 0.0988 0.0328 0.039 Uiso 1 1 calc R . .
C24 C 1.0232(4) 0.2926(2) 0.05726(5) 0.0287(4) Uani 1 1 d . . .
H24 H 1.1628 0.3433 0.0511 0.034 Uiso 1 1 calc R . .

loop_
_atom_site_aniso_label
_atom_site_aniso_U_11
_atom_site_aniso_U_22
_atom_site_aniso_U_33
_atom_site_aniso_U_23
_atom_site_aniso_U_13
_atom_site_aniso_U_12
N1 0.0339(10) 0.0261(9) 0.0363(10) 0.0049(8) -0.0009(8) -0.0026(8)
S1 0.0248(2) 0.0260(2) 0.0285(2) 0.0011(2) -0.00070(19) -0.0019(2)
C1 0.0276(10) 0.0261(10) 0.0252(9) -0.0034(8) -0.0038(8) -0.0051(8)
C2 0.0332(12) 0.0330(12) 0.0363(12) -0.0026(9) -0.0042(9) 0.0036(9)
C3 0.0363(13) 0.0460(14) 0.0411(13) -0.0110(11) 0.0062(10) 0.0010(11)
C4 0.0534(15) 0.0411(13) 0.0292(11) -0.0102(10) 0.0091(10) -0.0120(11)
C5 0.0604(16) 0.0306(12) 0.0273(11) -0.0019(9) -0.0052(10) -0.0017(11)
C6 0.0383(12) 0.0301(11) 0.0292(11) -0.0038(9) -0.0064(9) 0.0026(9)
C7 0.0267(10) 0.0259(10) 0.0188(9) -0.0002(7) 0.0033(7) -0.0017(8)
C8 0.0350(11) 0.0328(11) 0.0262(10) -0.0026(9) -0.0035(8) 0.0071(9)
C9 0.0570(15) 0.0282(11) 0.0269(11) -0.0016(9) -0.0009(10) 0.0073(10)
C10 0.0495(14) 0.0319(12) 0.0217(10) -0.0032(8) 0.0051(9) -0.0098(10)
C11 0.0319(11) 0.0435(13) 0.0273(10) -0.0035(10) -0.0013(8) -0.0055(10)
C12 0.0321(11) 0.0301(11) 0.0264(10) 0.0005(8) -0.0023(8) 0.0029(9)
N2 0.0324(10) 0.0284(9) 0.0322(9) -0.0004(7) -0.0091(8) -0.0053(8)
S2 0.0231(2) 0.0221(2) 0.0341(3) 0.0018(2) -0.00159(19) -0.00507(19)
C13 0.0275(10) 0.0175(9) 0.0284(10) 0.0034(8) 0.0006(8) -0.0032(8)
C14 0.0428(13) 0.0283(11) 0.0310(11) -0.0008(9) 0.0067(9) 0.0063(10)
C15 0.0512(14) 0.0342(12) 0.0235(10) -0.0006(9) -0.0018(9) 0.0053(10)
C16 0.0343(12) 0.0253(10) 0.0337(11) 0.0027(9) -0.0066(9) -0.0001(9)
C17 0.0292(11) 0.0229(10) 0.0336(11) 0.0019(8) 0.0045(8) -0.0011(8)
C18 0.0329(11) 0.0200(9) 0.0248(9) 0.0012(8) 0.0018(8) -0.0031(8)
C19 0.0240(10) 0.0204(9) 0.0265(9) 0.0027(8) -0.0028(7) 0.0005(8)
C20 0.0246(10) 0.0244(10) 0.0301(10) 0.0005(8) 0.0006(8) 0.0003(8)
C21 0.0288(11) 0.0258(10) 0.0350(11) 0.0030(9) -0.0034(8) -0.0027(9)
C22 0.0405(12) 0.0230(10) 0.0325(11) -0.0012(8) -0.0072(9) 0.0032(9)
C23 0.0357(12) 0.0313(11) 0.0305(11) -0.0009(9) 0.0005(9) 0.0093(9)
C24 0.0230(10) 0.0305(11) 0.0326(11) 0.0043(9) 0.0015(8) 0.0019(8)

loop_
_atom_type_symbol
_atom_type_description
_atom_type_scat_dispersion_real
_atom_type_scat_dispersion_imag
_atom_type_scat_source
C C 0.0033 0.0016 'International Tables Vol C Tables 4.2.6.8 and 6.1.1.4'
H H 0.0000 0.0000 'International Tables Vol C Tables 4.2.6.8 and 6.1.1.4'
N N 0.0061 0.0033 'International Tables Vol C Tables 4.2.6.8 and 6.1.1.4'
S S 0.1246 0.1234 'International Tables Vol C Tables 4.2.6.8 and 6.1.1.4'

loop_
_geom_angle_atom_site_label_1
_geom_angle_atom_site_label_2
_geom_angle_atom_site_label_3
_geom_angle
_geom_angle_site_symmetry_1
_geom_angle_site_symmetry_3
_geom_angle_publ_flag
N1 S1 C1 112.54(10) . . ?
N1 S1 C7 112.56(10) . . ?
C1 S1 C7 94.60(9) . . ?
C2 C1 C6 120.8(2) . . ?
C2 C1 S1 120.97(16) . . ?
C6 C1 S1 118.22(16) . . ?
C1 C2 C3 119.1(2) . . ?
C4 C3 C2 120.3(2) . . ?
C3 C4 C5 120.4(2) . . ?
C4 C5 C6 119.8(2) . . ?
C5 C6 C1 119.6(2) . . ?
C8 C7 C12 121.10(19) . . ?
C8 C7 S1 118.74(15) . . ?
C12 C7 S1 120.16(16) . . ?
C7 C8 C9 119.6(2) . . ?
C10 C9 C8 119.9(2) . . ?
C11 C10 C9 120.0(2) . . ?
C10 C11 C12 120.9(2) . . ?
C7 C12 C11 118.4(2) . . ?
N2 S2 C19 113.25(9) . . ?
N2 S2 C13 111.54(10) . . ?
C19 S2 C13 95.21(9) . . ?
C18 C13 C14 120.82(19) . . ?
C18 C13 S2 119.11(15) . . ?
C14 C13 S2 120.04(16) . . ?
C15 C14 C13 119.5(2) . . ?
C14 C15 C16 119.9(2) . . ?
C17 C16 C15 120.2(2) . . ?
C16 C17 C18 120.2(2) . . ?
C13 C18 C17 119.38(18) . . ?
C24 C19 C20 121.28(19) . . ?
C24 C19 S2 117.13(15) . . ?
C20 C19 S2 121.55(15) . . ?
C19 C20 C21 118.98(19) . . ?
C22 C21 C20 120.2(2) . . ?
C23 C22 C21 120.3(2) . . ?
C22 C23 C24 119.9(2) . . ?
C19 C24 C23 119.31(19) . . ?

loop_
_geom_bond_atom_site_label_1
_geom_bond_atom_site_label_2
_geom_bond_distance
_geom_bond_site_symmetry_2
_geom_bond_publ_flag
N1 S1 1.5735(19) . ?
S1 C1 1.810(2) . ?
S1 C7 1.810(2) . ?
C1 C2 1.379(3) . ?
C1 C6 1.392(3) . ?
C2 C3 1.393(3) . ?
C3 C4 1.382(4) . ?
C4 C5 1.382(4) . ?
C5 C6 1.386(3) . ?
C7 C8 1.383(3) . ?
C7 C12 1.390(3) . ?
C8 C9 1.391(3) . ?
C9 C10 1.382(3) . ?
C10 C11 1.382(3) . ?
C11 C12 1.391(3) . ?
N2 S2 1.5670(19) . ?
S2 C19 1.810(2) . ?
S2 C13 1.817(2) . ?
C13 C18 1.381(3) . ?
C13 C14 1.391(3) . ?
C14 C15 1.387(3) . ?
C15 C16 1.390(3) . ?
C16 C17 1.381(3) . ?
C17 C18 1.393(3) . ?
C19 C24 1.385(3) . ?
C19 C20 1.387(3) . ?
C20 C21 1.392(3) . ?
C21 C22 1.390(3) . ?
C22 C23 1.384(3) . ?
C23 C24 1.394(3) . ?

loop_
_geom_hbond_atom_site_label_D
_geom_hbond_atom_site_label_H
_geom_hbond_atom_site_label_A
_geom_hbond_distance_DH
_geom_hbond_distance_HA
_geom_hbond_distance_DA
_geom_hbond_angle_DHA
_geom_hbond_site_symmetry_A
N1 H1A N2 0.82(3) 2.51(3) 3.274(3) 156(3) 1_455
N2 H2A N1 0.86(3) 2.24(3) 3.080(3) 164(2) .

loop_
_cod_related_entry_id
_cod_related_entry_database
_cod_related_entry_code
1 ChemSpider 528866
